data_2007035
loop_
_publ_author_name
'Duque Rodr\'iguez, Julio'
'Pom\'es Hern\'andez, Ram\'on'
'Di\'az de Delgado, Graciela'
'Roque, Estela'
'Su\'arez Navarro, Margarita'
'Verdecia Reyes, Yamila'
'Ochoa Rodr\'iguez, Estael'
'Pita Mieres, Beatriz'
'Espinosa, Remberto'
'Liv\'an Alba Gutierrez'

_publ_section_title 2-Ethoxycarbonyl-5-methoxycarbonyl-6-methyl-4-phenyl-4,7-dihydrothieno[2,3-<i>b</i>]pyridine
_journal_issue 2
_journal_name_full 'Acta Crystallographica Section C'
_journal_page_first IUC9800002
_journal_paper_doi 10.1107/S0108270198099831
_journal_volume 54
_journal_year 1998
_chemical_formula_moiety 'C19 H19 N O4 S'
_chemical_formula_structural 'C19 H19 N O4 S'
_chemical_formula_sum 'C19 H19 N O4 S'
_chemical_formula_weight 357.41
_space_group_IT_number 14
_symmetry_cell_setting monoclinic
_symmetry_space_group_name_Hall '-P 2yn'
_symmetry_space_group_name_H-M 'P 1 21/n 1'
_cell_angle_alpha 90.00
_cell_angle_beta 100.74(3)
_cell_angle_gamma 90.00
_cell_formula_units_Z 4
_cell_length_a 12.673(3)
_cell_length_b 11.809(2)
_cell_length_c 11.921(2)
_cell_measurement_reflns_used 72
_cell_measurement_temperature 293(2)
_cell_measurement_theta_max 10
_cell_measurement_theta_min 5
_cell_volume 1752.8(6)
_computing_cell_refinement 'LEAST (Strouse, C. F., 1988)'
_computing_data_collection 'Nicolet P3/F'
_computing_data_reduction 'Local Program'
_computing_molecular_graphics 'SHELXTL-Plus (Sheldrick, 1983)'
_computing_structure_refinement 'SHELXL-93 (Sheldrick, 1993)'
_computing_structure_solution 'SHELXS-86 (Sheldrick, 1990)'
_diffrn_ambient_temperature 293(2)
_diffrn_measurement_device 'Nicolet P3/F'
_diffrn_measurement_method '\w-2\q scan technique'
_diffrn_radiation_monochromator graphite
_diffrn_radiation_source 'fine-focus sealed tube'
_diffrn_radiation_type MoK\a
_diffrn_radiation_wavelength 0.71069
_diffrn_reflns_av_R_equivalents 0.0828
_diffrn_reflns_av_sigmaI/netI 0.0794
_diffrn_reflns_limit_h_max 15
_diffrn_reflns_limit_h_min 0
_diffrn_reflns_limit_k_max 14
_diffrn_reflns_limit_k_min -14
_diffrn_reflns_limit_l_max 13
_diffrn_reflns_limit_l_min -14
_diffrn_reflns_number 6302
_diffrn_reflns_theta_max 25.00
_diffrn_reflns_theta_min 2.15
_diffrn_standards_decay_% <3%
_diffrn_standards_interval_count 97
_diffrn_standards_number 3
_exptl_absorpt_coefficient_mu 0.208
_exptl_absorpt_correction_type none
_exptl_crystal_colour yellow
_exptl_crystal_density_diffrn 1.354
_exptl_crystal_description prismatic
_exptl_crystal_F_000 752
_exptl_crystal_size_max 0.4
_exptl_crystal_size_mid 0.3
_exptl_crystal_size_min 0.3
_refine_diff_density_max 0.305
_refine_diff_density_min -0.487
_refine_ls_extinction_method none
_refine_ls_goodness_of_fit_all 1.033
_refine_ls_goodness_of_fit_obs 1.117
_refine_ls_hydrogen_treatment
;
 All H-atom parameters were refined as riding atoms
;
_refine_ls_matrix_type full
_refine_ls_number_parameters 226
_refine_ls_number_reflns 3090
_refine_ls_number_restraints 0
_refine_ls_restrained_S_all 1.033
_refine_ls_restrained_S_obs 1.117
_refine_ls_R_factor_all 0.0915
_refine_ls_R_factor_obs .0689
_refine_ls_shift/esd_max 0.000
_refine_ls_shift/esd_mean 0.000
_refine_ls_structure_factor_coef Fsqd
_refine_ls_weighting_details 'w=1/[\s^2^(Fo^2^)+(0.1004P)^2^+0.1725P] where P=(Fo^2^+2Fc^2^)/3'
_refine_ls_weighting_scheme calc
_refine_ls_wR_factor_all 0.1975
_refine_ls_wR_factor_obs .1771
_reflns_number_observed 2172
_reflns_number_total 3090
_reflns_observed_criterion >2sigma(I)
_cod_data_source_file qb0025.cif
_cod_data_source_block X
_cod_depositor_comments
;
The following automatic conversions were performed:

'_refine_ls_weighting_scheme' value 'calc
w=1/[\s^2^(Fo^2^)+(0.1004P)^2^+0.1725P] where P=(Fo^2^+2Fc^2^)/3' was
changed to 'calc'. New tag '_refine_ls_weighting_details' was
created. The value of the new tag was set to
'w=1/[\s^2^(Fo^2^)+(0.1004P)^2^+0.1725P] where P=(Fo^2^+2Fc^2^)/3'.

Automatic conversion script
Id: cif_fix_values 3143 2015-03-26 13:38:13Z robertas 
;
_cod_original_sg_symbol_H-M 'P 21/n'
_cod_database_code 2007035

loop_
_symmetry_equiv_pos_as_xyz
'x, y, z'
'-x+1/2, y+1/2, -z+1/2'
'-x, -y, -z'
'x-1/2, -y-1/2, z-1/2'

loop_
_atom_site_aniso_label
_atom_site_aniso_U_11
_atom_site_aniso_U_22
_atom_site_aniso_U_33
_atom_site_aniso_U_12
_atom_site_aniso_U_13
_atom_site_aniso_U_23
S .0515(5) .0527(5) .0582(5) .0054(4) .0119(4) -.0011(4)
N .059(2) .050(2) .066(2) -.0032(14) .0078(14) -.0095(14)
O1 .0563(15) .061(2) .082(2) -.0064(12) .0108(13) -.0036(13)
O2 .0466(13) .066(2) .079(2) .0024(12) .0169(12) .0101(13)
O3 .0504(13) .071(2) .0634(14) .0114(12) .0021(11) -.0007(12)
O4 .068(2) .086(2) .100(2) .007(2) -.020(2) -.019(2)
C4 .049(2) .054(2) .044(2) -.001(2) .0110(14) .0007(14)
C2 .045(2) .049(2) .047(2) -.0040(15) .0136(13) .0048(14)
C1 .049(2) .052(2) .048(2) -.0001(15) .0167(14) .0033(14)
C3 .046(2) .048(2) .0405(15) -.0013(14) .0143(13) .0036(13)
C5 .052(2) .059(2) .042(2) -.003(2) .0110(14) .0010(14)
C6 .048(2) .055(2) .0380(14) -.0002(15) .0105(13) .0035(14)
C14 .045(2) .060(2) .050(2) .000(2) .0164(14) .009(2)
C8 .040(2) .059(2) .048(2) .0049(15) .0038(13) -.0082(15)
C7 .048(2) .045(2) .045(2) .0018(14) .0105(13) .0024(13)
C9 .057(2) .071(2) .049(2) -.002(2) .017(2) -.006(2)
C17 .062(2) .065(2) .058(2) -.012(2) .003(2) -.005(2)
C10 .070(3) .124(4) .052(2) -.001(3) .024(2) -.004(2)
C13 .076(3) .066(2) .070(2) .009(2) .005(2) -.016(2)
C15 .050(2) .094(3) .081(2) .012(2) .015(2) .016(2)
C12 .089(3) .106(4) .089(3) .029(3) .002(3) -.053(3)
C11 .068(3) .145(5) .058(2) .019(3) .016(2) -.030(3)
C18 .049(2) .063(2) .043(2) .002(2) .0053(14) .003(2)
C19 .057(2) .075(3) .068(2) .015(2) .010(2) .007(2)
C16 .057(2) .110(4) .087(3) -.004(2) .021(2) .012(3)

loop_
_atom_site_label
_atom_site_fract_x
_atom_site_fract_y
_atom_site_fract_z
_atom_site_U_iso_or_equiv
_atom_site_thermal_displace_type
_atom_site_calc_flag
_atom_site_refinement_flags
_atom_site_occupancy
_atom_site_disorder_group
_atom_site_type_symbol
S .75085(6) .02040(8) .24485(7) .0539(3) Uani d . 1 . S
N .9651(2) .0399(2) .3322(2) .0589(7) Uani d . 1 . N
H0A .9550 .1143 .3424 .080 Uiso d R 1 . H
O1 .5685(2) -.2286(2) .1027(2) .0668(7) Uani d . 1 . O
O2 .5352(2) -.0469(2) .1443(2) .0635(7) Uani d . 1 . O
O3 1.1953(2) -.2749(2) .3591(2) .0627(7) Uani d . 1 . O
O4 1.2634(2) -.1256(3) .4576(3) .0894(9) Uani d . 1 . O
C4 .8817(3) -.0251(3) .2783(3) .0488(8) Uani d . 1 . C
C2 .7970(2) -.1838(3) .1954(3) .0463(7) Uani d . 1 . C
H2A .7906 -.2602 .1673 .080 Uiso d R 1 . H
C1 .7115(3) -.1112(3) .1879(3) .0487(7) Uani d . 1 . C
C3 .8947(2) -.1358(3) .2480(2) .0441(7) Uani d . 1 . C
C5 1.0649(3) -.0076(3) .3711(3) .0507(8) Uani d . 1 . C
C6 1.0850(2) -.1169(3) .3470(2) .0466(7) Uani d . 1 . C
C14 .6000(3) -.1370(3) .1406(3) .0507(8) Uani d . 1 . C
C8 1.0388(2) -.2131(3) .1532(3) .0495(8) Uani d . 1 . C
C7 1.0042(2) -.1901(3) .2677(2) .0460(7) Uani d . 1 . C
H7A .9990 -.2616 .3047 .080 Uiso d R 1 . H
C9 1.0663(3) -.1234(3) .0900(3) .0583(9) Uani d . 1 . C
H9A 1.0622 -.0475 .1177 .080 Uiso d R 1 . H
C17 1.1413(3) .0752(3) .4365(3) .0629(9) Uani d . 1 . C
H17A 1.2094 .0391 .4621 .080 Uiso d R 1 . H
H17B 1.1504 .1383 .3884 .080 Uiso d R 1 . H
H17C 1.1133 .1014 .5013 .080 Uiso d R 1 . H
C10 1.0985(3) -.1424(4) -.0138(3) .0801(13) Uani d . 1 . C
H10A 1.1183 -.0800 -.0571 .080 Uiso d R 1 . H
C13 1.0424(3) -.3218(4) .1110(3) .0716(10) Uani d . 1 . C
H13A 1.0222 -.3844 .1538 .080 Uiso d R 1 . H
C15 .4211(3) -.0650(4) .1066(4) .0748(11) Uani d . 1 . C
H15A .4098 -.1160 .0427 .080 Uiso d R 1 . H
H15B .3873 .0058 .0821 .080 Uiso d R 1 . H
C12 1.0751(4) -.3396(5) .0060(4) .096(2) Uani d . 1 . C
H12A 1.0770 -.4147 -.0242 .080 Uiso d R 1 . H
C11 1.1035(4) -.2502(5) -.0536(4) .090(2) Uani d . 1 . C
H11A 1.1278 -.2625 -.1242 .080 Uiso d R 1 . H
C18 1.1894(3) -.1670(3) .3945(3) .0520(8) Uani d . 1 . C
C19 1.2954(3) -.3322(3) .3941(3) .0670(10) Uani d . 1 . C
H19A 1.2892 -.4075 .3633 .080 Uiso d R 1 . H
H19B 1.3511 -.2923 .3659 .080 Uiso d R 1 . H
H19C 1.3128 -.3360 .4759 .080 Uiso d R 1 . H
C16 .3718(3) -.1132(4) .1988(4) .0840(13) Uani d . 1 . C
H16A .2962 -.1247 .1729 .080 Uiso d R 1 . H
H16B .4055 -.1842 .2225 .080 Uiso d R 1 . H
H16C .3828 -.0615 .2621 .080 Uiso d R 1 . H

loop_
_atom_type_symbol
_atom_type_description
_atom_type_scat_dispersion_real
_atom_type_scat_dispersion_imag
_atom_type_scat_source
C C 0.0033 0.0016 'International Tables Vol C Tables 4.2.6.8 and 6.1.1.4'
H H 0.0000 0.0000 'International Tables Vol C Tables 4.2.6.8 and 6.1.1.4'
N N 0.0061 0.0033 'International Tables Vol C Tables 4.2.6.8 and 6.1.1.4'
O O 0.0106 0.0060 'International Tables Vol C Tables 4.2.6.8 and 6.1.1.4'
S S 0.1246 0.1234 'International Tables Vol C Tables 4.2.6.8 and 6.1.1.4'

loop_
_geom_angle_atom_site_label_1
_geom_angle_atom_site_label_2
_geom_angle_atom_site_label_3
_geom_angle
C4 S C1 90.3(2)
C4 N C5 120.6(3)
C4 N H0A 119.7
C5 N H0A 119.7
C14 O2 C15 116.9(3)
C18 O3 C19 117.0(3)
C3 C4 N 122.6(3)
C3 C4 S 113.2(2)
N C4 S 124.2(3)
C1 C2 C3 113.4(3)
C1 C2 H2A 123.4
C3 C2 H2A 123.1
C2 C1 C14 126.3(3)
C2 C1 S 111.7(2)
C14 C1 S 121.9(3)
C4 C3 C2 111.4(3)
C4 C3 C7 121.0(3)
C2 C3 C7 127.6(3)
C6 C5 N 120.8(3)
C6 C5 C17 127.3(3)
N C5 C17 112.0(3)
C5 C6 C18 119.7(3)
C5 C6 C7 122.7(3)
C18 C6 C7 117.6(3)
O1 C14 O2 123.7(3)
O1 C14 C1 124.2(3)
O2 C14 C1 112.1(3)
C13 C8 C9 118.9(3)
C13 C8 C7 121.5(3)
C9 C8 C7 119.6(3)
C3 C7 C6 110.3(3)
C3 C7 C8 110.1(2)
C6 C7 C8 112.4(2)
C3 C7 H7A 107.8
C6 C7 H7A 108.1
C8 C7 H7A 108.0
C8 C9 C10 120.5(4)
C8 C9 H9A 119.5
C10 C9 H9A 120.1
C5 C17 H17A 109.5
C5 C17 H17B 109.6
H17A C17 H17B 109.5
C5 C17 H17C 109.3
H17A C17 H17C 109.5
H17B C17 H17C 109.5
C11 C10 C9 120.0(4)
C11 C10 H10A 119.7
C9 C10 H10A 120.2
C8 C13 C12 119.9(4)
C8 C13 H13A 119.4
C12 C13 H13A 120.7
O2 C15 C16 111.2(3)
O2 C15 H15A 109.4
C16 C15 H15A 109.1
O2 C15 H15B 109.2
C16 C15 H15B 109.6
H15A C15 H15B 108.3
C11 C12 C13 120.1(4)
C11 C12 H12A 119.6
C13 C12 H12A 120.3
C10 C11 C12 120.6(4)
C10 C11 H11A 119.3
C12 C11 H11A 120.1
O4 C18 O3 120.1(3)
O4 C18 C6 128.8(3)
O3 C18 C6 111.1(3)
O3 C19 H19A 108.8
O3 C19 H19B 109.6
H19A C19 H19B 109.5
O3 C19 H19C 110.0(2)
H19A C19 H19C 109.5
H19B C19 H19C 109.5
C15 C16 H16A 110.5
C15 C16 H16B 109.2
H16A C16 H16B 109.5
C15 C16 H16C 108.8
H16A C16 H16C 109.5
H16B C16 H16C 109.5

loop_
_geom_bond_atom_site_label_1
_geom_bond_atom_site_label_2
_geom_bond_site_symmetry_2
_geom_bond_distance
_geom_bond_publ_flag
S C4 . 1.718(3) ?
S C1 . 1.731(3) ?
N C4 . 1.365(4) ?
N C5 . 1.382(4) ?
N H0A . .90 ?
O1 C14 . 1.211(4) ?
O2 C14 . 1.350(4) ?
O2 C15 . 1.448(4) ?
O3 C18 . 1.349(4) ?
O3 C19 . 1.430(4) ?
O4 C18 . 1.192(4) ?
C4 C3 . 1.375(4) ?
C2 C1 . 1.371(4) ?
C2 C3 . 1.400(4) ?
C2 H2A . .96 ?
C1 C14 . 1.453(5) ?
C3 C7 . 1.507(4) ?
C5 C6 . 1.356(5) ?
C5 C17 . 1.490(5) ?
C6 C18 . 1.464(5) ?
C6 C7 . 1.526(4) ?
C8 C13 . 1.383(5) ?
C8 C9 . 1.382(5) ?
C8 C7 . 1.534(4) ?
C7 H7A . .96 ?
C9 C10 . 1.391(5) ?
C9 H9A . .96 ?
C17 H17A . .96 ?
C17 H17B . .96 ?
C17 H17C . .96 ?
C10 C11 . 1.364(6) ?
C10 H10A . .96 ?
C13 C12 . 1.405(6) ?
C13 H13A . .96 ?
C15 C16 . 1.476(5) ?
C15 H15A . .96 ?
C15 H15B . .96 ?
C12 C11 . 1.358(7) ?
C12 H12A . .96 ?
C11 H11A . .96 ?
C19 H19A . .96 ?
C19 H19B . .96 ?
C19 H19C . .96 ?
C16 H16A . .96 ?
C16 H16B . .96 ?
C16 H16C . .96 ?

loop_
_geom_hbond_atom_site_label_D
_geom_hbond_atom_site_label_H
_geom_hbond_atom_site_label_A
_geom_hbond_site_symmetry_A
_geom_hbond_distance_DH
_geom_hbond_distance_HA
_geom_hbond_distance_DA
_geom_hbond_angle_DHA
N1 H0A O1 2_655 0.90 2.01 2.896(5) 169

loop_
_cod_related_entry_id
_cod_related_entry_database
_cod_related_entry_code
1 ChemSpider 8841389
